data_7711936
loop_
_publ_author_name
'Sarker, Rajib K.'
'Mangin, Lo&#xef;c P'
'Zargarian, Davit'

_publ_section_title
;
 Reactivities of cyclonickellated complexes with hydroxylamines: formation
 of &#x3ba;<sup>O</sup>-hydroxylamine and &#x3ba;<sup>N</sup>-imine
 adducts and a &#x3ba;<sup>O</sup>, &#x3ba;<sup>N</sup>-aminoxide
 derivative.
;
_journal_issue 2
_journal_name_full 'Dalton transactions (Cambridge, England : 2003)'
_journal_page_first 366
_journal_page_last 375
_journal_paper_doi 10.1039/d2dt02979k
_journal_volume 52
_journal_year 2023
_chemical_formula_moiety 'C26 H33 Br N Ni O2 P'
_chemical_formula_sum 'C26 H33 Br N Ni O2 P'
_chemical_formula_weight 561.12
_space_group_crystal_system monoclinic
_space_group_IT_number 15
_space_group_name_Hall '-C 2yc'
_space_group_name_H-M_alt 'C 1 2/c 1'
_atom_sites_solution_hydrogens geom
_audit_creation_date 2022-08-10
_audit_creation_method
;
Olex2 1.5
(compiled 2022.04.07 svn.rca3783a0 for OlexSys, GUI svn.r6498)
;
_audit_update_record
;
2022-08-10 deposited with the CCDC.	2022-11-30 downloaded from the CCDC.
;
_cell_angle_alpha 90
_cell_angle_beta 128.5790(10)
_cell_angle_gamma 90
_cell_formula_units_Z 8
_cell_length_a 32.2326(6)
_cell_length_b 9.4013(2)
_cell_length_c 21.8275(4)
_cell_measurement_reflns_used 9488
_cell_measurement_temperature 100
_cell_measurement_theta_max 71.85
_cell_measurement_theta_min 3.51
_cell_volume 5170.76(19)
_computing_molecular_graphics 'Olex2 1.5 (Dolomanov et al., 2009)'
_computing_publication_material 'Olex2 1.5 (Dolomanov et al., 2009)'
_computing_structure_refinement 'SHELXL 2018/3 (Sheldrick, 2015)'
_computing_structure_solution 'SHELXT 2014/5 (Sheldrick, 2014)'
_diffrn_ambient_temperature 100
_diffrn_measured_fraction_theta_full 1.000
_diffrn_measured_fraction_theta_max 0.995
_diffrn_measurement_device_type 'Bruker APEX-II CCD'
_diffrn_measurement_method '\f and \w scans'
_diffrn_radiation_type CuK\a
_diffrn_radiation_wavelength 1.54178
_diffrn_reflns_av_R_equivalents 0.0275
_diffrn_reflns_av_unetI/netI 0.0156
_diffrn_reflns_Laue_measured_fraction_full 1.000
_diffrn_reflns_Laue_measured_fraction_max 0.995
_diffrn_reflns_limit_h_max 39
_diffrn_reflns_limit_h_min -39
_diffrn_reflns_limit_k_max 11
_diffrn_reflns_limit_k_min -11
_diffrn_reflns_limit_l_max 26
_diffrn_reflns_limit_l_min -26
_diffrn_reflns_number 34847
_diffrn_reflns_point_group_measured_fraction_full 1.000
_diffrn_reflns_point_group_measured_fraction_max 0.995
_diffrn_reflns_theta_full 67.679
_diffrn_reflns_theta_max 71.960
_diffrn_reflns_theta_min 3.508
_exptl_absorpt_coefficient_mu 3.648
_exptl_absorpt_correction_T_max 0.7535
_exptl_absorpt_correction_T_min 0.6062
_exptl_absorpt_correction_type multi-scan
_exptl_absorpt_process_details
;
SADABS-2016/2 (Bruker,2016/2) was used for absorption correction.
wR2(int) was 0.0835 before and 0.0400 after correction.
The Ratio of minimum to maximum transmission is 0.8045.
The \l/2 correction factor is Not present.
;
_exptl_crystal_colour red
_exptl_crystal_colour_primary red
_exptl_crystal_density_diffrn 1.442
_exptl_crystal_description block
_exptl_crystal_F_000 2320
_exptl_crystal_size_max 0.2
_exptl_crystal_size_mid 0.145
_exptl_crystal_size_min 0.075
_refine_diff_density_max 0.858
_refine_diff_density_min -0.549
_refine_diff_density_rms 0.059
_refine_ls_extinction_method none
_refine_ls_goodness_of_fit_ref 1.047
_refine_ls_hydrogen_treatment constr
_refine_ls_matrix_type full
_refine_ls_number_parameters 293
_refine_ls_number_reflns 5060
_refine_ls_number_restraints 0
_refine_ls_restrained_S_all 1.047
_refine_ls_R_factor_all 0.0278
_refine_ls_R_factor_gt 0.0267
_refine_ls_shift/su_max 0.002
_refine_ls_shift/su_mean 0.000
_refine_ls_structure_factor_coef Fsqd
_refine_ls_weighting_details 'w=1/[\s^2^(Fo^2^)+(0.0409P)^2^+6.7086P] where P=(Fo^2^+2Fc^2^)/3'
_refine_ls_weighting_scheme calc
_refine_ls_wR_factor_gt 0.0711
_refine_ls_wR_factor_ref 0.0720
_reflns_Friedel_coverage 0.000
_reflns_number_gt 4842
_reflns_number_total 5060
_reflns_threshold_expression 'I > 2\s(I)'
_cod_data_source_file d2dt02979k2.cif
_cod_data_source_block rajib3
_cod_depositor_comments 'Adding full bibliography for 7711929--7711939.cif.'
_cod_original_cell_volume 5170.76(18)
_cod_database_code 7711936
_shelx_shelxl_version_number 2018/3
_shelx_space_group_comment
;
The symmetry employed for this shelxl refinement is uniquely defined
by the following loop, which should always be used as a source of
symmetry information in preference to the above space-group names.
They are only intended as comments.
;
_shelx_estimated_absorpt_t_max 0.771
_shelx_estimated_absorpt_t_min 0.529
_olex2_refinement_description
;
1. Fixed Uiso
 At 1.2 times of:
  All C(H) groups, All C(H,H) groups
 At 1.5 times of:
  All C(H,H,H) groups
2.a Ternary CH refined with riding coordinates:
 C10(H10), C7(H7)
2.b Secondary CH2 refined with riding coordinates:
 C13(H13A,H13B), C20(H20A,H20B)
2.c Aromatic/amide H refined with riding coordinates:
 C3(H3), C17(H17), C19(H19), C22(H22), C2(H2), C16(H16), C15(H15), C18(H18),
 C6(H6), C23(H23), C4(H4), C5(H5), C26(H26), C24(H24), C25(H25)
2.d Idealised Me refined as rotating group:
 C8(H8A,H8B,H8C), C12(H12A,H12B,H12C), C9(H9A,H9B,H9C), C11(H11A,H11B,H11C)
;
_olex2_submission_special_instructions 'No special instructions were received'

loop_
_space_group_symop_operation_xyz
'x, y, z'
'-x, y, -z+1/2'
'x+1/2, y+1/2, z'
'-x+1/2, y+1/2, -z+1/2'
'-x, -y, -z'
'x, -y, z-1/2'
'-x+1/2, -y+1/2, -z'
'x+1/2, -y+1/2, z-1/2'

loop_
_atom_site_label
_atom_site_type_symbol
_atom_site_fract_x
_atom_site_fract_y
_atom_site_fract_z
_atom_site_U_iso_or_equiv
_atom_site_adp_type
_atom_site_occupancy
_atom_site_site_symmetry_order
_atom_site_calc_flag
_atom_site_refinement_flags_posn
_atom_site_refinement_flags_adp
_atom_site_refinement_flags_occupancy
_atom_site_disorder_assembly
_atom_site_disorder_group
Br1 Br 0.57125(2) 0.59063(2) 0.48097(2) 0.02619(7) Uani 1 1 d . . . . .
Ni1 Ni 0.62325(2) 0.39518(3) 0.55048(2) 0.01548(8) Uani 1 1 d . . . . .
P1 P 0.67664(2) 0.39317(4) 0.52243(2) 0.01377(9) Uani 1 1 d . . . . .
O2 O 0.64228(4) 0.24688(12) 0.61827(6) 0.0179(2) Uani 1 1 d . . . . .
O1 O 0.74022(4) 0.36797(13) 0.59474(6) 0.0190(2) Uani 1 1 d . . . . .
N1 N 0.59884(5) 0.31539(15) 0.60262(7) 0.0175(3) Uani 1 1 d . . . . .
C1 C 0.76410(6) 0.37824(17) 0.67401(9) 0.0177(3) Uani 1 1 d . . . . .
C21 C 0.53150(6) 0.16734(19) 0.48527(9) 0.0210(3) Uani 1 1 d . . . . .
C10 C 0.67750(6) 0.54869(17) 0.47317(9) 0.0195(3) Uani 1 1 d . . . . .
H10 H 0.640600 0.570436 0.428551 0.023 Uiso 1 1 calc R U . . .
C7 C 0.66482(6) 0.23941(17) 0.46214(9) 0.0175(3) Uani 1 1 d . . . . .
H7 H 0.692383 0.236297 0.455866 0.021 Uiso 1 1 calc R U . . .
C3 C 0.77562(7) 0.4840(2) 0.78365(10) 0.0258(4) Uani 1 1 d . . . . .
H3 H 0.765410 0.549880 0.803772 0.031 Uiso 1 1 calc R U . . .
C14 C 0.60817(6) 0.31601(18) 0.72616(9) 0.0194(3) Uani 1 1 d . . . . .
C17 C 0.60361(7) 0.16724(19) 0.83219(9) 0.0234(3) Uani 1 1 d . . . . .
H17 H 0.602196 0.117409 0.867656 0.028 Uiso 1 1 calc R U . . .
C13 C 0.61085(7) 0.39968(17) 0.66959(10) 0.0223(3) Uani 1 1 d . . . . .
H13A H 0.585973 0.478201 0.649154 0.027 Uiso 1 1 calc R U . . .
H13B H 0.646159 0.439743 0.698103 0.027 Uiso 1 1 calc R U . . .
C19 C 0.57352(6) 0.35871(19) 0.74048(9) 0.0222(3) Uani 1 1 d . . . . .
H19 H 0.551473 0.436735 0.713983 0.027 Uiso 1 1 calc R U . . .
C22 C 0.54445(7) 0.03117(19) 0.47772(11) 0.0250(4) Uani 1 1 d . . . . .
H22 H 0.566649 -0.025223 0.522006 0.030 Uiso 1 1 calc R U . . .
C2 C 0.74856(6) 0.47756(18) 0.70322(10) 0.0214(3) Uani 1 1 d . . . . .
H2 H 0.720436 0.538973 0.669475 0.026 Uiso 1 1 calc R U . . .
C16 C 0.63777(7) 0.12296(19) 0.81750(10) 0.0243(3) Uani 1 1 d . . . . .
H16 H 0.658955 0.043104 0.842850 0.029 Uiso 1 1 calc R U . . .
C20 C 0.55079(6) 0.2237(2) 0.56354(10) 0.0238(3) Uani 1 1 d . . . . .
H20A H 0.522521 0.278162 0.556462 0.029 Uiso 1 1 calc R U . . .
H20B H 0.558789 0.144025 0.597614 0.029 Uiso 1 1 calc R U . . .
C15 C 0.64038(7) 0.19750(19) 0.76511(10) 0.0224(3) Uani 1 1 d . . . . .
H15 H 0.663665 0.168293 0.755983 0.027 Uiso 1 1 calc R U . . .
C18 C 0.57164(7) 0.2854(2) 0.79415(10) 0.0237(3) Uani 1 1 d . . . . .
H18 H 0.549050 0.315716 0.804411 0.028 Uiso 1 1 calc R U . . .
C6 C 0.80654(7) 0.28824(19) 0.72371(10) 0.0245(3) Uani 1 1 d . . . . .
H6 H 0.817083 0.223324 0.703662 0.029 Uiso 1 1 calc R U . . .
C23 C 0.52447(7) -0.0217(2) 0.40435(12) 0.0308(4) Uani 1 1 d . . . . .
H23 H 0.533591 -0.112812 0.399864 0.037 Uiso 1 1 calc R U . . .
C4 C 0.81765(8) 0.3929(2) 0.83394(10) 0.0283(4) Uani 1 1 d . . . . .
H4 H 0.835303 0.396837 0.887576 0.034 Uiso 1 1 calc R U . . .
C5 C 0.83334(7) 0.2958(2) 0.80415(10) 0.0295(4) Uani 1 1 d . . . . .
H5 H 0.861866 0.235537 0.837962 0.035 Uiso 1 1 calc R U . . .
C26 C 0.49773(7) 0.2495(2) 0.41809(11) 0.0298(4) Uani 1 1 d . . . . .
H26 H 0.488455 0.340546 0.422262 0.036 Uiso 1 1 calc R U . . .
C24 C 0.49117(8) 0.0609(2) 0.33836(12) 0.0349(4) Uani 1 1 d . . . . .
H24 H 0.477685 0.025468 0.289333 0.042 Uiso 1 1 calc R U . . .
C25 C 0.47785(8) 0.1968(2) 0.34520(11) 0.0376(5) Uani 1 1 d . . . . .
H25 H 0.455523 0.252724 0.300748 0.045 Uiso 1 1 calc R U . . .
C8 C 0.66851(7) 0.10438(17) 0.50452(11) 0.0221(3) Uani 1 1 d . . . . .
H8A H 0.664757 0.022367 0.475228 0.033 Uiso 1 1 calc R U . . .
H8B H 0.640736 0.104750 0.509056 0.033 Uiso 1 1 calc R U . . .
H8C H 0.702340 0.101374 0.555858 0.033 Uiso 1 1 calc R U . . .
C12 C 0.69957(7) 0.67704(18) 0.52819(11) 0.0272(4) Uani 1 1 d . . . . .
H12A H 0.696395 0.760575 0.500242 0.041 Uiso 1 1 calc R U . . .
H12B H 0.736259 0.660910 0.571560 0.041 Uiso 1 1 calc R U . . .
H12C H 0.679890 0.690207 0.547305 0.041 Uiso 1 1 calc R U . . .
C9 C 0.61043(7) 0.2536(2) 0.38100(10) 0.0278(4) Uani 1 1 d . . . . .
H9A H 0.583294 0.260374 0.386733 0.042 Uiso 1 1 calc R U . . .
H9B H 0.604023 0.171613 0.349928 0.042 Uiso 1 1 calc R U . . .
H9C H 0.609963 0.337602 0.355578 0.042 Uiso 1 1 calc R U . . .
C11 C 0.70761(7) 0.5254(2) 0.44088(11) 0.0296(4) Uani 1 1 d . . . . .
H11A H 0.743775 0.500675 0.483020 0.044 Uiso 1 1 calc R U . . .
H11B H 0.706765 0.611140 0.416240 0.044 Uiso 1 1 calc R U . . .
H11C H 0.691189 0.449724 0.403108 0.044 Uiso 1 1 calc R U . . .

loop_
_atom_site_aniso_label
_atom_site_aniso_U_11
_atom_site_aniso_U_22
_atom_site_aniso_U_33
_atom_site_aniso_U_23
_atom_site_aniso_U_13
_atom_site_aniso_U_12
Br1 0.02458(11) 0.02707(11) 0.03075(11) 0.01126(7) 0.01913(9) 0.01179(7)
Ni1 0.01483(14) 0.01770(15) 0.01547(14) 0.00232(10) 0.01021(12) 0.00248(9)
P1 0.01240(18) 0.01527(18) 0.01279(18) 0.00048(13) 0.00744(15) -0.00001(13)
O2 0.0146(5) 0.0211(5) 0.0191(5) 0.0042(4) 0.0110(4) 0.0035(4)
O1 0.0133(5) 0.0262(6) 0.0147(5) -0.0005(4) 0.0073(4) 0.0012(4)
N1 0.0160(6) 0.0214(7) 0.0168(6) 0.0024(5) 0.0111(5) 0.0029(5)
C1 0.0142(7) 0.0201(7) 0.0156(7) -0.0007(6) 0.0078(6) -0.0050(6)
C21 0.0137(7) 0.0289(9) 0.0208(8) -0.0001(7) 0.0110(6) -0.0043(6)
C10 0.0186(7) 0.0187(8) 0.0212(7) 0.0048(6) 0.0123(6) 0.0009(6)
C7 0.0169(7) 0.0197(8) 0.0169(7) -0.0014(6) 0.0109(6) 0.0003(6)
C3 0.0246(8) 0.0286(9) 0.0226(8) -0.0077(7) 0.0140(7) -0.0056(7)
C14 0.0203(7) 0.0227(8) 0.0148(7) -0.0016(6) 0.0107(6) -0.0014(6)
C17 0.0221(8) 0.0305(9) 0.0168(7) -0.0006(7) 0.0118(7) -0.0058(7)
C13 0.0285(9) 0.0214(8) 0.0217(8) 0.0011(6) 0.0180(7) 0.0017(6)
C19 0.0205(8) 0.0258(8) 0.0178(7) -0.0001(7) 0.0106(7) 0.0031(7)
C22 0.0191(8) 0.0278(9) 0.0320(9) 0.0048(7) 0.0179(7) -0.0019(7)
C2 0.0178(7) 0.0219(8) 0.0204(8) -0.0018(6) 0.0098(6) -0.0008(6)
C16 0.0244(8) 0.0247(8) 0.0198(8) 0.0036(7) 0.0118(7) 0.0023(7)
C20 0.0166(7) 0.0352(9) 0.0208(8) -0.0007(7) 0.0123(7) -0.0030(7)
C15 0.0213(8) 0.0270(9) 0.0208(8) 0.0004(7) 0.0140(7) 0.0022(7)
C18 0.0185(7) 0.0349(9) 0.0188(8) -0.0038(7) 0.0122(7) -0.0023(7)
C6 0.0218(8) 0.0240(8) 0.0218(8) -0.0008(7) 0.0107(7) 0.0025(7)
C23 0.0322(9) 0.0260(9) 0.0470(11) -0.0100(8) 0.0309(9) -0.0114(7)
C4 0.0281(9) 0.0326(10) 0.0161(8) -0.0020(7) 0.0097(7) -0.0058(7)
C5 0.0240(8) 0.0293(9) 0.0204(8) 0.0035(7) 0.0066(7) 0.0029(7)
C26 0.0235(8) 0.0309(10) 0.0233(9) -0.0006(7) 0.0088(7) 0.0010(7)
C24 0.0318(10) 0.0445(11) 0.0269(9) -0.0155(9) 0.0176(8) -0.0183(9)
C25 0.0304(10) 0.0438(12) 0.0200(9) 0.0006(8) 0.0066(8) -0.0034(9)
C8 0.0227(8) 0.0175(8) 0.0290(9) -0.0030(6) 0.0175(7) -0.0007(6)
C12 0.0272(9) 0.0185(8) 0.0309(9) 0.0010(7) 0.0158(8) -0.0027(7)
C9 0.0247(9) 0.0280(9) 0.0185(8) -0.0051(7) 0.0075(7) 0.0007(7)
C11 0.0336(9) 0.0303(9) 0.0369(10) 0.0083(8) 0.0278(9) 0.0006(8)

loop_
_atom_type_symbol
_atom_type_description
_atom_type_scat_dispersion_real
_atom_type_scat_dispersion_imag
_atom_type_scat_source
C C 0.0181 0.0091 'International Tables Vol C Tables 4.2.6.8 and 6.1.1.4'
H H 0.0000 0.0000 'International Tables Vol C Tables 4.2.6.8 and 6.1.1.4'
Br Br -0.6763 1.2805 'International Tables Vol C Tables 4.2.6.8 and 6.1.1.4'
N N 0.0311 0.0180 'International Tables Vol C Tables 4.2.6.8 and 6.1.1.4'
Ni Ni -3.0029 0.5091 'International Tables Vol C Tables 4.2.6.8 and 6.1.1.4'
O O 0.0492 0.0322 'International Tables Vol C Tables 4.2.6.8 and 6.1.1.4'
P P 0.2955 0.4335 'International Tables Vol C Tables 4.2.6.8 and 6.1.1.4'

loop_
_geom_angle_atom_site_label_1
_geom_angle_atom_site_label_2
_geom_angle_atom_site_label_3
_geom_angle
_geom_angle_site_symmetry_1
_geom_angle_site_symmetry_3
_geom_angle_publ_flag
P1 Ni1 Br1 101.622(15) . . ?
O2 Ni1 Br1 151.07(4) . . ?
O2 Ni1 P1 107.28(4) . . ?
O2 Ni1 N1 43.25(5) . . ?
N1 Ni1 Br1 107.88(4) . . ?
N1 Ni1 P1 150.50(4) . . ?
O1 P1 Ni1 117.74(4) . . ?
O1 P1 C10 102.29(7) . . ?
O1 P1 C7 98.76(6) . . ?
C10 P1 Ni1 117.92(5) . . ?
C10 P1 C7 106.40(8) . . ?
C7 P1 Ni1 111.49(5) . . ?
N1 O2 Ni1 70.61(7) . . ?
C1 O1 P1 125.09(10) . . ?
O2 N1 Ni1 66.14(7) . . ?
O2 N1 C13 113.86(12) . . ?
O2 N1 C20 113.85(13) . . ?
C13 N1 Ni1 115.37(10) . . ?
C13 N1 C20 114.30(13) . . ?
C20 N1 Ni1 123.88(10) . . ?
C2 C1 O1 122.66(14) . . ?
C6 C1 O1 116.28(15) . . ?
C6 C1 C2 120.98(15) . . ?
C22 C21 C20 121.19(16) . . ?
C22 C21 C26 118.80(16) . . ?
C26 C21 C20 119.92(16) . . ?
P1 C10 H10 107.3 . . ?
C12 C10 P1 109.87(12) . . ?
C12 C10 H10 107.3 . . ?
C12 C10 C11 110.91(14) . . ?
C11 C10 P1 113.82(12) . . ?
C11 C10 H10 107.3 . . ?
P1 C7 H7 108.9 . . ?
C8 C7 P1 108.53(11) . . ?
C8 C7 H7 108.9 . . ?
C8 C7 C9 111.81(14) . . ?
C9 C7 P1 109.72(11) . . ?
C9 C7 H7 108.9 . . ?
C2 C3 H3 119.8 . . ?
C4 C3 H3 119.8 . . ?
C4 C3 C2 120.43(17) . . ?
C19 C14 C13 119.70(15) . . ?
C15 C14 C13 120.96(15) . . ?
C15 C14 C19 119.33(15) . . ?
C16 C17 H17 119.9 . . ?
C18 C17 H17 119.9 . . ?
C18 C17 C16 120.17(16) . . ?
N1 C13 C14 114.42(13) . . ?
N1 C13 H13A 108.7 . . ?
N1 C13 H13B 108.7 . . ?
C14 C13 H13A 108.7 . . ?
C14 C13 H13B 108.7 . . ?
H13A C13 H13B 107.6 . . ?
C14 C19 H19 119.7 . . ?
C18 C19 C14 120.50(16) . . ?
C18 C19 H19 119.7 . . ?
C21 C22 H22 119.7 . . ?
C21 C22 C23 120.55(17) . . ?
C23 C22 H22 119.7 . . ?
C1 C2 C3 119.13(16) . . ?
C1 C2 H2 120.4 . . ?
C3 C2 H2 120.4 . . ?
C17 C16 H16 119.9 . . ?
C15 C16 C17 120.20(16) . . ?
C15 C16 H16 119.9 . . ?
N1 C20 C21 113.56(13) . . ?
N1 C20 H20A 108.9 . . ?
N1 C20 H20B 108.9 . . ?
C21 C20 H20A 108.9 . . ?
C21 C20 H20B 108.9 . . ?
H20A C20 H20B 107.7 . . ?
C14 C15 H15 119.9 . . ?
C16 C15 C14 120.11(16) . . ?
C16 C15 H15 119.9 . . ?
C17 C18 C19 119.65(16) . . ?
C17 C18 H18 120.2 . . ?
C19 C18 H18 120.2 . . ?
C1 C6 H6 120.3 . . ?
C1 C6 C5 119.33(16) . . ?
C5 C6 H6 120.3 . . ?
C22 C23 H23 120.0 . . ?
C24 C23 C22 120.01(18) . . ?
C24 C23 H23 120.0 . . ?
C3 C4 H4 120.1 . . ?
C3 C4 C5 119.86(16) . . ?
C5 C4 H4 120.1 . . ?
C6 C5 H5 119.9 . . ?
C4 C5 C6 120.25(17) . . ?
C4 C5 H5 119.9 . . ?
C21 C26 H26 119.7 . . ?
C25 C26 C21 120.63(18) . . ?
C25 C26 H26 119.7 . . ?
C23 C24 H24 120.0 . . ?
C23 C24 C25 119.91(18) . . ?
C25 C24 H24 120.0 . . ?
C26 C25 C24 120.09(19) . . ?
C26 C25 H25 120.0 . . ?
C24 C25 H25 120.0 . . ?
C7 C8 H8A 109.5 . . ?
C7 C8 H8B 109.5 . . ?
C7 C8 H8C 109.5 . . ?
H8A C8 H8B 109.5 . . ?
H8A C8 H8C 109.5 . . ?
H8B C8 H8C 109.5 . . ?
C10 C12 H12A 109.5 . . ?
C10 C12 H12B 109.5 . . ?
C10 C12 H12C 109.5 . . ?
H12A C12 H12B 109.5 . . ?
H12A C12 H12C 109.5 . . ?
H12B C12 H12C 109.5 . . ?
C7 C9 H9A 109.5 . . ?
C7 C9 H9B 109.5 . . ?
C7 C9 H9C 109.5 . . ?
H9A C9 H9B 109.5 . . ?
H9A C9 H9C 109.5 . . ?
H9B C9 H9C 109.5 . . ?
C10 C11 H11A 109.5 . . ?
C10 C11 H11B 109.5 . . ?
C10 C11 H11C 109.5 . . ?
H11A C11 H11B 109.5 . . ?
H11A C11 H11C 109.5 . . ?
H11B C11 H11C 109.5 . . ?

loop_
_geom_bond_atom_site_label_1
_geom_bond_atom_site_label_2
_geom_bond_distance
_geom_bond_site_symmetry_2
_geom_bond_publ_flag
Br1 Ni1 2.3055(3) . ?
Ni1 P1 2.1568(5) . ?
Ni1 O2 1.8378(11) . ?
Ni1 N1 1.8956(13) . ?
P1 O1 1.6471(11) . ?
P1 C10 1.8253(16) . ?
P1 C7 1.8279(16) . ?
O2 N1 1.3768(17) . ?
O1 C1 1.3909(19) . ?
N1 C13 1.486(2) . ?
N1 C20 1.491(2) . ?
C1 C2 1.388(2) . ?
C1 C6 1.383(2) . ?
C21 C22 1.388(3) . ?
C21 C20 1.504(2) . ?
C21 C26 1.393(2) . ?
C10 H10 0.9800 . ?
C10 C12 1.529(2) . ?
C10 C11 1.530(2) . ?
C7 H7 0.9800 . ?
C7 C8 1.531(2) . ?
C7 C9 1.535(2) . ?
C3 H3 0.9300 . ?
C3 C2 1.392(2) . ?
C3 C4 1.385(3) . ?
C14 C13 1.511(2) . ?
C14 C19 1.394(2) . ?
C14 C15 1.393(2) . ?
C17 H17 0.9300 . ?
C17 C16 1.389(2) . ?
C17 C18 1.385(3) . ?
C13 H13A 0.9700 . ?
C13 H13B 0.9700 . ?
C19 H19 0.9300 . ?
C19 C18 1.392(2) . ?
C22 H22 0.9300 . ?
C22 C23 1.393(3) . ?
C2 H2 0.9300 . ?
C16 H16 0.9300 . ?
C16 C15 1.388(2) . ?
C20 H20A 0.9700 . ?
C20 H20B 0.9700 . ?
C15 H15 0.9300 . ?
C18 H18 0.9300 . ?
C6 H6 0.9300 . ?
C6 C5 1.394(2) . ?
C23 H23 0.9300 . ?
C23 C24 1.379(3) . ?
C4 H4 0.9300 . ?
C4 C5 1.386(3) . ?
C5 H5 0.9300 . ?
C26 H26 0.9300 . ?
C26 C25 1.384(3) . ?
C24 H24 0.9300 . ?
C24 C25 1.385(3) . ?
C25 H25 0.9300 . ?
C8 H8A 0.9600 . ?
C8 H8B 0.9600 . ?
C8 H8C 0.9600 . ?
C12 H12A 0.9600 . ?
C12 H12B 0.9600 . ?
C12 H12C 0.9600 . ?
C9 H9A 0.9600 . ?
C9 H9B 0.9600 . ?
C9 H9C 0.9600 . ?
C11 H11A 0.9600 . ?
C11 H11B 0.9600 . ?
C11 H11C 0.9600 . ?

loop_
_geom_torsion_atom_site_label_1
_geom_torsion_atom_site_label_2
_geom_torsion_atom_site_label_3
_geom_torsion_atom_site_label_4
_geom_torsion
_geom_torsion_site_symmetry_1
_geom_torsion_site_symmetry_2
_geom_torsion_site_symmetry_3
_geom_torsion_site_symmetry_4
_geom_torsion_publ_flag
Br1 Ni1 O2 N1 4.39(12) . . . . ?
Br1 Ni1 N1 O2 -177.77(6) . . . . ?
Br1 Ni1 N1 C13 -71.52(11) . . . . ?
Br1 Ni1 N1 C20 78.60(13) . . . . ?
Ni1 P1 O1 C1 -14.64(14) . . . . ?
Ni1 P1 C10 C12 66.87(12) . . . . ?
Ni1 P1 C10 C11 -168.07(11) . . . . ?
Ni1 P1 C7 C8 -55.02(11) . . . . ?
Ni1 P1 C7 C9 67.42(12) . . . . ?
Ni1 O2 N1 C13 -108.46(12) . . . . ?
Ni1 O2 N1 C20 118.09(11) . . . . ?
Ni1 N1 C13 C14 -160.58(11) . . . . ?
Ni1 N1 C20 C21 15.5(2) . . . . ?
P1 Ni1 O2 N1 -178.47(7) . . . . ?
P1 Ni1 N1 O2 2.97(13) . . . . ?
P1 Ni1 N1 C13 109.23(12) . . . . ?
P1 Ni1 N1 C20 -100.66(14) . . . . ?
P1 O1 C1 C2 -36.1(2) . . . . ?
P1 O1 C1 C6 147.10(13) . . . . ?
O2 Ni1 N1 C13 106.25(13) . . . . ?
O2 Ni1 N1 C20 -103.63(15) . . . . ?
O2 N1 C13 C14 -86.83(17) . . . . ?
O2 N1 C20 C21 -60.84(18) . . . . ?
O1 P1 C10 C12 -64.01(12) . . . . ?
O1 P1 C10 C11 61.05(13) . . . . ?
O1 P1 C7 C8 69.51(11) . . . . ?
O1 P1 C7 C9 -168.05(12) . . . . ?
O1 C1 C2 C3 -177.95(15) . . . . ?
O1 C1 C6 C5 178.10(15) . . . . ?
C1 C6 C5 C4 -0.2(3) . . . . ?
C21 C22 C23 C24 -0.5(3) . . . . ?
C21 C26 C25 C24 0.4(3) . . . . ?
C10 P1 O1 C1 116.35(13) . . . . ?
C10 P1 C7 C8 175.16(11) . . . . ?
C10 P1 C7 C9 -62.40(13) . . . . ?
C7 P1 O1 C1 -134.63(13) . . . . ?
C7 P1 C10 C12 -167.10(11) . . . . ?
C7 P1 C10 C11 -42.05(14) . . . . ?
C3 C4 C5 C6 -0.9(3) . . . . ?
C14 C19 C18 C17 -1.5(3) . . . . ?
C17 C16 C15 C14 -0.9(3) . . . . ?
C13 N1 C20 C21 165.92(14) . . . . ?
C13 C14 C19 C18 -178.08(15) . . . . ?
C13 C14 C15 C16 179.28(16) . . . . ?
C19 C14 C13 N1 -121.71(17) . . . . ?
C19 C14 C15 C16 0.1(3) . . . . ?
C22 C21 C20 N1 98.24(18) . . . . ?
C22 C21 C26 C25 -0.6(3) . . . . ?
C22 C23 C24 C25 0.3(3) . . . . ?
C2 C1 C6 C5 1.3(3) . . . . ?
C2 C3 C4 C5 0.8(3) . . . . ?
C16 C17 C18 C19 0.7(3) . . . . ?
C20 N1 C13 C14 46.41(19) . . . . ?
C20 C21 C22 C23 177.30(15) . . . . ?
C20 C21 C26 C25 -177.28(17) . . . . ?
C15 C14 C13 N1 59.1(2) . . . . ?
C15 C14 C19 C18 1.1(3) . . . . ?
C18 C17 C16 C15 0.5(3) . . . . ?
C6 C1 C2 C3 -1.3(2) . . . . ?
C23 C24 C25 C26 -0.3(3) . . . . ?
C4 C3 C2 C1 0.3(3) . . . . ?
C26 C21 C22 C23 0.7(2) . . . . ?
C26 C21 C20 N1 -85.18(19) . . . . ?
